data_7703161
loop_
_publ_author_name
'Ye, Yu'
'Du, Jianfeng'
'Sun, Libo'
'Liu, Yuchuan'
'Wang, Shun'
'Song, Xiaowei'
'Liang, Zhiqiang'

_publ_section_title
;
 Two zinc metal-organic framework isomers based on pyrazine
 tetracarboxylic acid and dipyridinylbenzene for adsorption and separation
 of CO<sub>2</sub> and light hydrocarbons.
;
_journal_issue 4
_journal_name_full 'Dalton transactions (Cambridge, England : 2003)'
_journal_page_first 1135
_journal_page_last 1142
_journal_paper_doi 10.1039/c9dt04305e
_journal_volume 49
_journal_year 2020
_chemical_formula_sum 'C13.5 H N O2 Zn0.5'
_chemical_formula_weight 241.84
_space_group_crystal_system orthorhombic
_space_group_IT_number 51
_space_group_name_Hall '-P 2a 2a'
_space_group_name_H-M_alt 'P m m a'
_atom_sites_solution_hydrogens geom
_audit_creation_method SHELXL-2014
_audit_update_record
;
2019-06-02 deposited with the CCDC.	2019-12-10 downloaded from the CCDC.
;
_cell_angle_alpha 90
_cell_angle_beta 90
_cell_angle_gamma 90
_cell_formula_units_Z 8
_cell_length_a 11.6989(3)
_cell_length_b 15.3730(4)
_cell_length_c 18.3406(6)
_cell_measurement_reflns_used 3297
_cell_measurement_temperature 300(2)
_cell_measurement_theta_max 0.7452
_cell_measurement_theta_min 0.6601
_cell_volume 3298.51(16)
_computing_cell_refinement 'Bruker SMART'
_computing_data_collection 'Bruker SMART'
_computing_data_reduction 'Bruker SAINT'
_computing_molecular_graphics 'Bruker SHELXTL'
_computing_publication_material 'Bruker SHELXTL'
_computing_structure_refinement 'SHELXL-2014 (Sheldrick, 2014)'
_computing_structure_solution 'Bruker SHELXTL'
_diffrn_ambient_temperature 300(2)
_diffrn_measured_fraction_theta_full 0.994
_diffrn_measured_fraction_theta_max 0.994
_diffrn_measurement_device_type 'CCD area detector'
_diffrn_measurement_method 'phi and omega scans'
_diffrn_radiation_type MoK\a
_diffrn_radiation_wavelength 0.71073
_diffrn_reflns_av_R_equivalents 0.0354
_diffrn_reflns_av_unetI/netI 0.0252
_diffrn_reflns_Laue_measured_fraction_full 0.994
_diffrn_reflns_Laue_measured_fraction_max 0.994
_diffrn_reflns_limit_h_max 14
_diffrn_reflns_limit_h_min -14
_diffrn_reflns_limit_k_max 18
_diffrn_reflns_limit_k_min -18
_diffrn_reflns_limit_l_max 22
_diffrn_reflns_limit_l_min -18
_diffrn_reflns_number 18840
_diffrn_reflns_point_group_measured_fraction_full 0.994
_diffrn_reflns_point_group_measured_fraction_max 0.994
_diffrn_reflns_theta_full 25.242
_diffrn_reflns_theta_max 25.355
_diffrn_reflns_theta_min 2.221
_exptl_absorpt_coefficient_mu 0.769
_exptl_absorpt_correction_type none
_exptl_crystal_colour colorless
_exptl_crystal_density_diffrn 0.974
_exptl_crystal_description block
_exptl_crystal_F_000 960
_refine_diff_density_max 0.667
_refine_diff_density_min -0.736
_refine_diff_density_rms 0.088
_refine_ls_extinction_method none
_refine_ls_goodness_of_fit_ref 1.128
_refine_ls_hydrogen_treatment constr
_refine_ls_matrix_type full
_refine_ls_number_parameters 210
_refine_ls_number_reflns 3297
_refine_ls_number_restraints 29
_refine_ls_restrained_S_all 1.159
_refine_ls_R_factor_all 0.0553
_refine_ls_R_factor_gt 0.0491
_refine_ls_shift/su_max 0.001
_refine_ls_shift/su_mean 0.000
_refine_ls_structure_factor_coef Fsqd
_refine_ls_weighting_details 'w=1/[\s^2^(Fo^2^)+(0.1160P)^2^+0.6933P] where P=(Fo^2^+2Fc^2^)/3'
_refine_ls_weighting_scheme calc
_refine_ls_wR_factor_gt 0.1609
_refine_ls_wR_factor_ref 0.1687
_reflns_Friedel_coverage 0.000
_reflns_number_gt 2790
_reflns_number_total 3297
_reflns_threshold_expression 'I > 2\s(I)'
_cod_data_source_file c9dt04305e2.cif
_cod_data_source_block pp
_cod_depositor_comments 'Adding full bibliography for 7703160--7703161.cif.'
_cod_original_formula_sum 'C13.50 H N O2 Zn0.50'
_cod_database_code 7703161
_shelx_space_group_comment
;
The symmetry employed for this shelxl refinement is uniquely defined
by the following loop, which should always be used as a source of
symmetry information in preference to the above space-group names.
They are only intended as comments.
;
_shelxl_version_number 2014-3
_platon_squeeze_void_probe_radius 1.20

loop_
_space_group_symop_operation_xyz
'x, y, z'
'-x+1/2, -y, z'
'-x, y, -z'
'x+1/2, -y, -z'
'-x, -y, -z'
'x-1/2, y, -z'
'x, -y, z'
'-x-1/2, y, z'

loop_
_atom_site_label
_atom_site_type_symbol
_atom_site_fract_x
_atom_site_fract_y
_atom_site_fract_z
_atom_site_U_iso_or_equiv
_atom_site_adp_type
_atom_site_occupancy
_atom_site_site_symmetry_order
_atom_site_calc_flag
_atom_site_refinement_flags_posn
_atom_site_refinement_flags_adp
_atom_site_refinement_flags_occupancy
Zn1 Zn 0.2500 0.0000 0.07510(3) 0.0212(2) Uani 1 4 d S T P
Zn2 Zn 0.2500 0.0000 0.23464(3) 0.0215(2) Uani 1 4 d S T P
O1 O 0.3692(2) 0.09236(16) 0.09583(13) 0.0636(8) Uani 1 1 d . . .
O2 O 0.3691(2) 0.09227(16) 0.21512(13) 0.0594(7) Uani 1 1 d . . .
N1 N 0.2500 0.0000 0.3455(2) 0.0334(11) Uani 1 4 d S T P
N2 N 0.2500 0.0000 -0.0343(2) 0.0244(9) Uani 1 4 d S T P
N3 N 0.6320(3) 0.5000 0.1602(2) 0.0457(10) Uani 1 2 d S T P
C1 C 0.4000(2) 0.12191(17) 0.15521(14) 0.0315(6) Uani 1 1 d . . .
C2 C 0.4781(3) 0.19885(17) 0.15663(13) 0.0332(6) Uani 1 1 d . . .
C3 C 0.3470(3) 0.0000 -0.0731(2) 0.0383(10) Uani 1 2 d S T P
H3 H 0.4160 0.0000 -0.0479 0.046 Uiso 1 2 calc R U P
C4 C 0.3505(4) 0.0000 -0.1479(2) 0.0404(10) Uani 1 2 d S T P
H4 H 0.4204 0.0000 -0.1720 0.049 Uiso 1 2 calc R U P
C5 C 0.2500 0.0000 -0.1872(3) 0.0294(11) Uani 1 4 d S T P
C6 C 0.2500 0.0000 -0.2687(3) 0.0429(15) Uani 1 4 d S TU P
C7 C 0.3450(6) 0.0000 -0.3067(3) 0.156(4) Uani 1 2 d S TU P
C8 C 0.3380(6) -0.0334(8) -0.3833(3) 0.192(6) Uani 1 1 d . U .
C9 C 0.2500 0.0000 -0.4209(3) 0.059(2) Uani 1 4 d S TU P
C10 C 0.3242(7) 0.0481(5) 0.3840(4) 0.176(4) Uani 1 1 d . . .
C11 C 0.3265(7) 0.0476(5) 0.4595(3) 0.173(4) Uani 1 1 d . . .
C12 C 0.2500 0.0000 0.4988(4) 0.0510(16) Uani 1 4 d S T P
C13 C 0.6199(2) 0.34448(17) 0.15878(14) 0.0360(7) Uani 1 1 d . . .
C14 C 0.6902(2) 0.42507(17) 0.15991(14) 0.0356(7) Uani 1 1 d . . .
C15A C 0.5572(6) 0.2147(4) 0.1005(4) 0.0429(15) Uani 0.5 1 d . . P
C16A C 0.5550(6) 0.2118(4) 0.2113(4) 0.0467(16) Uani 0.5 1 d . . P
C17A C 0.6288(6) 0.2870(4) 0.1046(4) 0.0449(15) Uani 0.5 1 d . . P
C18A C 0.6271(6) 0.2833(4) 0.2097(4) 0.0470(16) Uani 0.5 1 d . . P
C15B C 0.4710(6) 0.2600(4) 0.0986(4) 0.0469(16) Uani 0.5 1 d . . P
C16B C 0.4766(7) 0.2548(4) 0.2165(4) 0.0514(17) Uani 0.5 1 d . . P
C17B C 0.5400(6) 0.3323(4) 0.0993(4) 0.0478(16) Uani 0.5 1 d . . P
C18B C 0.5442(6) 0.3285(4) 0.2181(4) 0.0505(17) Uani 0.5 1 d . . P

loop_
_atom_site_aniso_label
_atom_site_aniso_U_11
_atom_site_aniso_U_22
_atom_site_aniso_U_33
_atom_site_aniso_U_23
_atom_site_aniso_U_13
_atom_site_aniso_U_12
Zn1 0.0234(4) 0.0195(3) 0.0208(3) 0.000 0.000 0.000
Zn2 0.0238(4) 0.0198(3) 0.0209(3) 0.000 0.000 0.000
O1 0.0870(19) 0.0581(14) 0.0458(14) 0.0018(11) -0.0034(13) -0.0497(14)
O2 0.0783(18) 0.0572(14) 0.0428(13) 0.0005(11) 0.0017(12) -0.0443(13)
N1 0.034(3) 0.047(3) 0.020(2) 0.000 0.000 0.000
N2 0.025(2) 0.028(2) 0.020(2) 0.000 0.000 0.000
N3 0.0253(18) 0.0193(16) 0.092(3) 0.000 0.0055(16) 0.000
C1 0.0270(14) 0.0245(13) 0.0428(17) 0.0014(10) -0.0022(10) -0.0029(11)
C2 0.0302(15) 0.0232(12) 0.0461(17) -0.0001(9) 0.0003(11) -0.0051(11)
C3 0.026(2) 0.063(3) 0.026(2) 0.000 -0.0043(15) 0.000
C4 0.033(2) 0.060(3) 0.028(2) 0.000 0.0051(16) 0.000
C5 0.033(3) 0.036(3) 0.019(2) 0.000 0.000 0.000
C6 0.048(4) 0.062(4) 0.018(3) 0.000 0.000 0.000
C7 0.051(4) 0.389(14) 0.027(3) 0.000 0.002(3) 0.000
C8 0.177(6) 0.320(17) 0.079(4) -0.015(5) 0.001(4) 0.119(8)
C9 0.050(4) 0.103(6) 0.024(3) 0.000 0.000 0.000
C10 0.197(8) 0.230(10) 0.102(5) -0.010(5) -0.011(5) -0.082(6)
C11 0.215(8) 0.227(10) 0.076(4) 0.000(4) -0.001(4) -0.098(7)
C12 0.054(4) 0.079(5) 0.020(3) 0.000 0.000 0.000
C13 0.0269(14) 0.0202(13) 0.0610(19) 0.0000(11) -0.0006(11) -0.0024(11)
C14 0.0263(15) 0.0188(13) 0.062(2) -0.0012(10) 0.0008(11) 0.0000(11)
C15A 0.052(4) 0.031(3) 0.046(4) -0.001(2) 0.003(3) -0.016(3)
C16A 0.054(4) 0.034(3) 0.052(4) 0.004(3) -0.014(3) -0.016(3)
C17A 0.046(4) 0.034(3) 0.055(4) -0.001(3) 0.012(3) -0.015(3)
C18A 0.051(4) 0.032(3) 0.058(4) 0.006(3) -0.021(3) -0.019(3)
C15B 0.050(4) 0.037(3) 0.054(4) 0.007(3) -0.018(3) -0.021(3)
C16B 0.056(4) 0.044(3) 0.054(4) -0.013(3) 0.019(3) -0.021(3)
C17B 0.048(4) 0.038(3) 0.057(4) 0.014(3) -0.017(3) -0.017(3)
C18B 0.055(4) 0.032(3) 0.064(4) -0.019(3) 0.024(3) -0.018(3)

loop_
_atom_type_symbol
_atom_type_description
_atom_type_scat_dispersion_real
_atom_type_scat_dispersion_imag
_atom_type_scat_source
C C 0.0033 0.0016 'International Tables Vol C Tables 4.2.6.8 and 6.1.1.4'
H H 0.0000 0.0000 'International Tables Vol C Tables 4.2.6.8 and 6.1.1.4'
N N 0.0061 0.0033 'International Tables Vol C Tables 4.2.6.8 and 6.1.1.4'
O O 0.0106 0.0060 'International Tables Vol C Tables 4.2.6.8 and 6.1.1.4'
Zn Zn 0.2839 1.4301 'International Tables Vol C Tables 4.2.6.8 and 6.1.1.4'

loop_
_geom_angle_atom_site_label_1
_geom_angle_atom_site_label_2
_geom_angle_atom_site_label_3
_geom_angle
_geom_angle_site_symmetry_1
_geom_angle_site_symmetry_3
N2 Zn1 O1 100.82(7) . 2
N2 Zn1 O1 100.82(7) . 8_655
O1 Zn1 O1 88.98(18) 2 8_655
N2 Zn1 O1 100.82(7) . 7
O1 Zn1 O1 86.98(18) 2 7
O1 Zn1 O1 158.36(14) 8_655 7
N2 Zn1 O1 100.82(7) . .
O1 Zn1 O1 158.36(14) 2 .
O1 Zn1 O1 86.98(18) 8_655 .
O1 Zn1 O1 88.98(18) 7 .
N2 Zn1 Zn2 180.0 . .
O1 Zn1 Zn2 79.18(7) 2 .
O1 Zn1 Zn2 79.18(7) 8_655 .
O1 Zn1 Zn2 79.18(7) 7 .
O1 Zn1 Zn2 79.18(7) . .
O2 Zn2 O2 159.59(14) . 2
O2 Zn2 O2 87.19(17) . 8_655
O2 Zn2 O2 89.21(17) 2 8_655
O2 Zn2 O2 89.21(17) . 7
O2 Zn2 O2 87.19(17) 2 7
O2 Zn2 O2 159.59(14) 8_655 7
O2 Zn2 N1 100.21(7) . .
O2 Zn2 N1 100.21(7) 2 .
O2 Zn2 N1 100.21(7) 8_655 .
O2 Zn2 N1 100.21(7) 7 .
O2 Zn2 Zn1 79.79(7) . .
O2 Zn2 Zn1 79.79(7) 2 .
O2 Zn2 Zn1 79.79(7) 8_655 .
O2 Zn2 Zn1 79.79(7) 7 .
N1 Zn2 Zn1 180.0 . .
C1 O1 Zn1 128.7(2) . .
C1 O2 Zn2 127.9(2) . .
C10 N1 C10 116.5(7) . 2
C10 N1 C10 67.0(7) . 7
C10 N1 C10 80.6(7) 2 7
C10 N1 C10 80.6(7) . 8_655
C10 N1 C10 67.0(7) 2 8_655
C10 N1 C10 116.5(7) 7 8_655
C10 N1 Zn2 121.8(4) . .
C10 N1 Zn2 121.8(4) 2 .
C10 N1 Zn2 121.8(4) 7 .
C10 N1 Zn2 121.8(4) 8_655 .
C3 N2 C3 115.9(5) 2 .
C3 N2 Zn1 122.0(2) 2 .
C3 N2 Zn1 122.0(2) . .
C14 N3 C14 118.9(4) . 7_565
O1 C1 O2 124.1(3) . .
O1 C1 C2 119.0(2) . .
O2 C1 C2 116.9(2) . .
C16A C2 C16B 48.6(4) . .
C16A C2 C15A 94.5(5) . .
C16B C2 C15A 118.5(4) . .
C16A C2 C15B 119.5(4) . .
C16B C2 C15B 100.4(5) . .
C15A C2 C15B 51.4(4) . .
C16A C2 C1 122.2(3) . .
C16B C2 C1 119.6(3) . .
C15A C2 C1 121.8(3) . .
C15B C2 C1 118.3(3) . .
N2 C3 C4 123.7(4) . .
C3 C4 C5 119.9(4) . .
C4 C5 C4 116.9(5) 2 .
C4 C5 C6 121.5(3) 2 .
C4 C5 C6 121.5(3) . .
C7 C6 C7 115.9(7) 2 .
C7 C6 C5 122.1(3) 2 .
C7 C6 C5 122.1(3) . .
C6 C7 C8 116.8(5) . 7
C6 C7 C8 116.8(5) . .
C8 C7 C8 40.1(9) 7 .
C8 C8 C9 67.5(5) 7 .
C8 C8 C7 69.9(5) 7 .
C9 C8 C7 113.1(7) . .
C8 C9 C8 45.0(10) . 7
C8 C9 C8 100.2(8) . 8_655
C8 C9 C8 118.1(7) 7 8_655
C8 C9 C8 118.1(7) . 2
C8 C9 C8 100.2(8) 7 2
C8 C9 C8 45.0(10) 8_655 2
C8 C9 C12 121.0(4) . 1_554
C8 C9 C12 121.0(4) 7 1_554
C8 C9 C12 121.0(4) 8_655 1_554
C8 C9 C12 121.0(4) 2 1_554
N1 C10 C11 122.4(7) . .
N1 C10 C10 56.5(4) . 7
C11 C10 C10 89.6(5) . 7
N1 C10 C10 49.7(4) . 8_655
C11 C10 C10 91.1(5) . 8_655
C10 C10 C10 90.000(2) 7 8_655
N1 C10 C11 88.2(5) . 7
C11 C10 C11 46.4(6) . 7
C10 C10 C11 43.3(3) 7 7
C10 C10 C11 90.8(3) 8_655 7
C12 C11 C10 121.3(7) . .
C12 C11 C11 57.5(4) . 7
C10 C11 C11 90.4(5) . 7
C12 C11 C11 48.9(4) . 8_655
C10 C11 C11 88.9(5) . 8_655
C11 C11 C11 89.997(2) 7 8_655
C12 C11 C10 87.9(5) . 7
C10 C11 C10 47.1(6) . 7
C11 C11 C10 43.3(3) 7 7
C11 C11 C10 89.2(3) 8_655 7
C11 C12 C11 64.9(7) 2 8_655
C11 C12 C11 82.2(7) 2 7
C11 C12 C11 116.1(7) 8_655 7
C11 C12 C11 116.1(7) 2 .
C11 C12 C11 82.2(7) 8_655 .
C11 C12 C11 64.9(7) 7 .
C11 C12 C9 121.9(4) 2 1_556
C11 C12 C9 121.9(4) 8_655 1_556
C11 C12 C9 121.9(4) 7 1_556
C11 C12 C9 121.9(4) . 1_556
C18A C13 C17A 92.9(5) . .
C18A C13 C18B 51.7(4) . .
C17A C13 C18B 120.3(4) . .
C18A C13 C17B 118.6(4) . .
C17A C13 C17B 53.4(4) . .
C18B C13 C17B 98.8(5) . .
C18A C13 C14 123.0(3) . .
C17A C13 C14 121.2(3) . .
C18B C13 C14 118.4(3) . .
C17B C13 C14 118.3(3) . .
N3 C14 C14 120.55(18) . 8_755
N3 C14 C13 115.9(3) . .
C14 C14 C13 123.57(15) 8_755 .
C15B C15A C17A 92.4(5) . .
C15B C15A C2 65.0(5) . .
C17A C15A C2 119.7(5) . .
C15B C15A C17B 49.0(4) . .
C17A C15A C17B 43.5(4) . .
C2 C15A C17B 96.2(4) . .
C15B C15A C16A 91.8(5) . .
C17A C15A C16A 88.4(4) . .
C2 C15A C16A 41.9(3) . .
C17B C15A C16A 91.8(4) . .
C16B C16A C2 67.2(5) . .
C16B C16A C18A 91.8(6) . .
C2 C16A C18A 120.2(5) . .
C16B C16A C18B 50.0(4) . .
C2 C16A C18B 98.7(5) . .
C18A C16A C18B 41.8(4) . .
C16B C16A C15A 94.7(6) . .
C2 C16A C15A 43.6(3) . .
C18A C16A C15A 87.3(4) . .
C18B C16A C15A 92.8(4) . .
C17B C17A C13 67.9(5) . .
C17B C17A C15A 86.7(5) . .
C13 C17A C15A 121.4(5) . .
C17B C17A C15B 46.4(4) . .
C13 C17A C15B 96.4(4) . .
C15A C17A C15B 40.3(4) . .
C17B C17A C18A 94.8(5) . .
C13 C17A C18A 43.4(3) . .
C15A C17A C18A 91.3(4) . .
C15B C17A C18A 92.4(4) . .
C18B C18A C13 68.3(5) . .
C18B C18A C16A 88.0(6) . .
C13 C18A C16A 122.5(5) . .
C18B C18A C16B 49.5(4) . .
C13 C18A C16B 99.0(5) . .
C16A C18A C16B 38.6(4) . .
C18B C18A C17A 96.9(5) . .
C13 C18A C17A 43.7(3) . .
C16A C18A C17A 92.9(5) . .
C16B C18A C17A 94.9(4) . .
C15A C15B C17B 88.6(5) . .
C15A C15B C2 63.6(4) . .
C17B C15B C2 119.5(5) . .
C15A C15B C17A 47.3(4) . .
C17B C15B C17A 41.4(4) . .
C2 C15B C17A 92.6(4) . .
C16A C16B C18B 91.0(6) . .
C16A C16B C2 64.2(5) . .
C18B C16B C2 121.1(5) . .
C16A C16B C18A 49.6(4) . .
C18B C16B C18A 41.4(4) . .
C2 C16B C18A 94.7(4) . .
C17A C17B C15B 92.2(6) . .
C17A C17B C13 58.7(4) . .
C15B C17B C13 119.4(5) . .
C17A C17B C15A 49.9(4) . .
C15B C17B C15A 42.4(4) . .
C13 C17B C15A 92.7(4) . .
C18A C18B C16B 89.1(6) . .
C18A C18B C13 60.0(4) . .
C16B C18B C13 118.7(5) . .
C18A C18B C16A 50.2(4) . .
C16B C18B C16A 39.0(4) . .
C13 C18B C16A 94.3(4) . .

loop_
_geom_bond_atom_site_label_1
_geom_bond_atom_site_label_2
_geom_bond_distance
_geom_bond_site_symmetry_2
Zn1 N2 2.007(4) .
Zn1 O1 2.026(2) 2
Zn1 O1 2.026(2) 8_655
Zn1 O1 2.026(2) 7
Zn1 O1 2.026(2) .
Zn1 Zn2 2.9261(8) .
Zn2 O2 2.020(2) .
Zn2 O2 2.020(2) 2
Zn2 O2 2.020(2) 8_655
Zn2 O2 2.020(2) 7
Zn2 N1 2.033(4) .
O1 C1 1.234(3) .
O2 C1 1.243(3) .
N1 C10 1.341(7) .
N1 C10 1.341(7) 2
N1 C10 1.341(7) 7
N1 C10 1.341(7) 8_655
N2 C3 1.339(5) 2
N2 C3 1.339(5) .
N3 C14 1.338(3) .
N3 C14 1.338(3) 7_565
C1 C2 1.495(4) .
C2 C16A 1.362(7) .
C2 C16B 1.395(7) .
C2 C15A 1.406(7) .
C2 C15B 1.423(7) .
C3 C4 1.373(5) .
C4 C5 1.379(5) .
C5 C4 1.379(5) 2
C5 C6 1.495(7) .
C6 C7 1.311(7) 2
C6 C7 1.311(7) .
C7 C8 1.498(10) 7
C7 C8 1.498(10) .
C8 C8 1.03(2) 7
C8 C9 1.342(8) .
C9 C8 1.342(8) 7
C9 C8 1.342(8) 8_655
C9 C8 1.342(8) 2
C9 C12 1.472(9) 1_554
C10 C11 1.386(9) .
C10 C10 1.480(16) 7
C10 C10 1.735(15) 8_655
C10 C11 2.021(9) 7
C11 C12 1.362(7) .
C11 C11 1.463(16) 7
C11 C11 1.790(15) 8_655
C11 C10 2.021(9) 7
C12 C11 1.362(7) 2
C12 C11 1.362(7) 8_655
C12 C11 1.362(7) 7
C12 C9 1.472(9) 1_556
C13 C18A 1.328(7) .
C13 C17A 1.334(7) .
C13 C18B 1.424(7) .
C13 C17B 1.448(7) .
C13 C14 1.487(4) .
C14 C14 1.400(6) 8_755
C15A C15B 1.226(9) .
C15A C17A 1.393(8) .
C15A C17B 1.819(9) .
C15A C16A 2.032(11) .
C16A C16B 1.135(9) .
C16A C18A 1.386(8) .
C16A C18B 1.803(9) .
C17A C17B 1.254(9) .
C17A C15B 1.895(9) .
C17A C18A 1.929(11) .
C18A C18B 1.203(9) .
C18A C16B 1.819(10) .
C15B C17B 1.374(8) .
C16B C18B 1.382(8) .

loop_
_platon_squeeze_void_nr
_platon_squeeze_void_average_x
_platon_squeeze_void_average_y
_platon_squeeze_void_average_z
_platon_squeeze_void_volume
_platon_squeeze_void_count_electrons
_platon_squeeze_void_content
1 -0.009 0.500 0.480 1441 150 ' '
